data_7121013
loop_
_publ_author_name
'Zhang, Hai-Ning'
'Gao, Wen-Xi'
'Deng, Yu-Xin'
'Lin, Yue-Jian'
'Jin, Guo-Xin'

_publ_section_title
;
 Stacking-interaction-induced host-guest chemistry and Borromean rings
 based on a polypyridyl ligand.
;
_journal_issue 13
_journal_name_full 'Chemical communications (Cambridge, England)'
_journal_page_first 1559
_journal_page_last 1562
_journal_paper_doi 10.1039/c7cc09448e
_journal_volume 54
_journal_year 2018
_chemical_formula_sum 'C170 H152 F24 Ir4 N16 O32 S8'
_chemical_formula_weight 4412.35
_space_group_crystal_system monoclinic
_space_group_IT_number 14
_space_group_name_Hall '-P 2ybc'
_space_group_name_H-M_alt 'P 1 21/c 1'
_symmetry_space_group_name_Hall '-P 2ybc'
_symmetry_space_group_name_H-M 'P 1 21/c 1'
_atom_sites_solution_hydrogens geom
_audit_creation_method SHELXL-2014/7
_audit_update_record
;
2017-11-21 deposited with the CCDC.
2017-12-18 downloaded from the CCDC.
;
_cell_angle_alpha 90
_cell_angle_beta 101.754(7)
_cell_angle_gamma 90
_cell_formula_units_Z 2
_cell_length_a 19.945(8)
_cell_length_b 14.605(6)
_cell_length_c 31.218(12)
_cell_measurement_reflns_used 7683
_cell_measurement_temperature 213(2)
_cell_measurement_theta_max 22.60
_cell_measurement_theta_min 2.32
_cell_volume 8903(6)
_computing_cell_refinement 'Bruker SAINT'
_computing_data_collection 'Bruker APEX2'
_computing_data_reduction 'Bruker SAINT'
_computing_molecular_graphics 'Bruker SHELXTL'
_computing_publication_material 'Bruker SHELXTL'
_computing_structure_refinement 'SHELXL-2014/7 (Sheldrick, 2014)'
_computing_structure_solution 'SHELXS-97 (Sheldrick, 2008)'
_diffrn_ambient_temperature 213(2)
_diffrn_measured_fraction_theta_full 0.995
_diffrn_measured_fraction_theta_max 0.991
_diffrn_measurement_device_type 'Bruker APEX-II CCD'
_diffrn_measurement_method '\f and \w scans'
_diffrn_radiation_type MoK\a
_diffrn_radiation_wavelength 0.71073
_diffrn_reflns_av_R_equivalents 0.0782
_diffrn_reflns_av_unetI/netI 0.1060
_diffrn_reflns_Laue_measured_fraction_full 0.995
_diffrn_reflns_Laue_measured_fraction_max 0.991
_diffrn_reflns_limit_h_max 25
_diffrn_reflns_limit_h_min -24
_diffrn_reflns_limit_k_max 18
_diffrn_reflns_limit_k_min -18
_diffrn_reflns_limit_l_max 40
_diffrn_reflns_limit_l_min -39
_diffrn_reflns_number 62498
_diffrn_reflns_point_group_measured_fraction_full 0.995
_diffrn_reflns_point_group_measured_fraction_max 0.991
_diffrn_reflns_theta_full 25.242
_diffrn_reflns_theta_max 27.292
_diffrn_reflns_theta_min 1.043
_exptl_absorpt_coefficient_mu 3.174
_exptl_absorpt_correction_T_max 0.491
_exptl_absorpt_correction_T_min 0.347
_exptl_absorpt_correction_type multi-scan
_exptl_absorpt_process_details sadabs
_exptl_crystal_colour red
_exptl_crystal_density_diffrn 1.646
_exptl_crystal_description stick
_exptl_crystal_F_000 4384
_exptl_crystal_size_max 0.360
_exptl_crystal_size_mid 0.140
_exptl_crystal_size_min 0.120
_platon_squeeze_details
; 
 In asymmetric unit of this data, there were disordered 
 anion and solvents (one triflate anion, one methanol and 
 one water molecules) which could not be restrained 
 properly. Therefore, SQUEEZE algorithm was used to omit 
 them. 
;
_refine_diff_density_max 1.715
_refine_diff_density_min -1.331
_refine_diff_density_rms 0.139
_refine_ls_extinction_method none
_refine_ls_goodness_of_fit_ref 0.904
_refine_ls_hydrogen_treatment constr
_refine_ls_matrix_type full
_refine_ls_number_parameters 1192
_refine_ls_number_reflns 19842
_refine_ls_number_restraints 324
_refine_ls_restrained_S_all 0.907
_refine_ls_R_factor_all 0.1034
_refine_ls_R_factor_gt 0.0518
_refine_ls_shift/su_max 0.002
_refine_ls_shift/su_mean 0.000
_refine_ls_structure_factor_coef Fsqd
_refine_ls_weighting_details 'w=1/[\s^2^(Fo^2^)+(0.0718P)^2^] where P=(Fo^2^+2Fc^2^)/3'
_refine_ls_weighting_scheme calc
_refine_ls_wR_factor_gt 0.1233
_refine_ls_wR_factor_ref 0.1395
_reflns_Friedel_coverage 0.000
_reflns_number_gt 11232
_reflns_number_total 19842
_reflns_threshold_expression 'I > 2\s(I)'
_cod_data_source_file c7cc09448e2.cif
_cod_data_source_block 5b
_cod_depositor_comments 'Adding full bibliography for 7121010--7121014.cif.'
_cod_database_code 7121013
_shelx_shelxl_version_number 2014/7
_shelx_space_group_comment
; 
The symmetry employed for this shelxl refinement is uniquely defined 
by the following loop, which should always be used as a source of 
symmetry information in preference to the above space-group names. 
They are only intended as comments. 
;
_shelx_estimated_absorpt_t_min 0.395
_shelx_estimated_absorpt_t_max 0.702
_platon_squeeze_void_probe_radius 1.20

loop_
_space_group_symop_operation_xyz
'x, y, z'
'-x, y+1/2, -z+1/2'
'-x, -y, -z'
'x, -y-1/2, z-1/2'

loop_
_atom_site_label
_atom_site_type_symbol
_atom_site_fract_x
_atom_site_fract_y
_atom_site_fract_z
_atom_site_U_iso_or_equiv
_atom_site_adp_type
_atom_site_occupancy
_atom_site_site_symmetry_order
_atom_site_calc_flag
_atom_site_refinement_flags_posn
_atom_site_refinement_flags_adp
_atom_site_refinement_flags_occupancy
_atom_site_disorder_assembly
_atom_site_disorder_group
Ir1 Ir 0.29696(2) 0.79527(2) 0.21164(2) 0.03853(9) Uani 1 1 d . . . . .
Ir2 Ir -0.35241(2) 0.74138(2) 0.06673(2) 0.03942(9) Uani 1 1 d . . . . .
N1 N 0.2250(3) 0.7294(4) 0.16264(18) 0.0397(14) Uani 1 1 d . . . . .
N2 N 0.2077(3) 0.8757(4) 0.20698(16) 0.0348(13) Uani 1 1 d . . . . .
N3 N -0.0344(3) 0.8665(4) 0.15026(17) 0.0370(13) Uani 1 1 d . . . . .
N4 N -0.2776(3) 0.8305(4) 0.10210(18) 0.0392(13) Uani 1 1 d . . . . .
N5 N -0.2607(3) 0.6870(4) 0.05487(17) 0.0379(13) Uani 1 1 d . . . . .
N6 N -0.0147(3) 0.7139(4) 0.09978(16) 0.0341(13) Uani 1 1 d . . . . .
N7 N 0.3237(3) 0.8768(4) 0.16156(17) 0.0378(13) Uani 1 1 d . . . . .
N8 N 0.3548(3) 1.1713(4) -0.01205(17) 0.0383(13) Uani 1 1 d . . . . .
O1 O 0.2791(5) 0.1564(6) 0.2246(3) 0.122(3) Uani 1 1 d . U . . .
O2 O 0.3171(7) 0.2264(7) 0.1635(3) 0.159(4) Uani 1 1 d . U . . .
O3 O 0.3952(5) 0.2003(7) 0.2319(4) 0.150(4) Uani 1 1 d . U . . .
S1 S 0.32637(19) 0.2149(2) 0.21001(11) 0.0923(9) Uani 1 1 d . . . . .
F1 F 0.3059(5) 0.3327(5) 0.2671(2) 0.142(3) Uani 1 1 d . U . . .
F2 F 0.3476(6) 0.3862(6) 0.2156(4) 0.202(5) Uani 1 1 d . U . . .
F3 F 0.2437(6) 0.3497(8) 0.2068(3) 0.189(5) Uani 1 1 d . U . . .
C1 C 0.2381(4) 0.6543(5) 0.1395(2) 0.0464(18) Uani 1 1 d . . . . .
H1 H 0.2829 0.6308 0.1439 0.056 Uiso 1 1 calc R U . . .
C2 C 0.1859(4) 0.6125(5) 0.1096(3) 0.056(2) Uani 1 1 d . . . . .
H2 H 0.1961 0.5623 0.0931 0.067 Uiso 1 1 calc R U . . .
C3 C 0.1203(4) 0.6433(5) 0.1037(2) 0.0476(19) Uani 1 1 d . . . . .
H3 H 0.0850 0.6136 0.0841 0.057 Uiso 1 1 calc R U . . .
C4 C 0.1060(4) 0.7204(4) 0.1275(2) 0.0352(15) Uani 1 1 d . . . . .
C5 C 0.1608(4) 0.7611(5) 0.1560(2) 0.0371(16) Uani 1 1 d . . . . .
C6 C 0.1506(3) 0.8411(4) 0.18141(19) 0.0317(14) Uani 1 1 d . . . . .
C7 C 0.0860(4) 0.8786(4) 0.1780(2) 0.0360(16) Uani 1 1 d . . . . .
C8 C 0.0805(4) 0.9571(5) 0.2029(2) 0.0435(17) Uani 1 1 d . . . . .
H8 H 0.0376 0.9845 0.2022 0.052 Uiso 1 1 calc R U . . .
C9 C 0.1387(4) 0.9931(5) 0.2284(2) 0.0491(19) Uani 1 1 d . . . . .
H9 H 0.1362 1.0455 0.2455 0.059 Uiso 1 1 calc R U . . .
C10 C 0.2006(4) 0.9518(5) 0.2286(2) 0.0452(18) Uani 1 1 d . . . . .
H10 H 0.2402 0.9792 0.2451 0.054 Uiso 1 1 calc R U . . .
C11 C 0.0269(3) 0.8338(5) 0.14997(19) 0.0343(15) Uani 1 1 d . . . . .
C12 C 0.0373(3) 0.7567(5) 0.1253(2) 0.0349(15) Uani 1 1 d . . . . .
C13 C -0.0780(3) 0.7458(4) 0.0994(2) 0.0334(15) Uani 1 1 d . . . . .
C14 C -0.0879(3) 0.8231(4) 0.1253(2) 0.0350(15) Uani 1 1 d . . . . .
C15 C -0.2900(4) 0.9054(5) 0.1246(2) 0.0473(18) Uani 1 1 d . . . . .
H15 H -0.3354 0.9223 0.1248 0.057 Uiso 1 1 calc R U . . .
C16 C -0.2366(4) 0.9574(5) 0.1473(2) 0.0500(19) Uani 1 1 d . . . . .
H16 H -0.2464 1.0107 0.1618 0.060 Uiso 1 1 calc R U . . .
C17 C -0.1696(4) 0.9328(5) 0.1492(2) 0.0411(17) Uani 1 1 d . . . . .
H17 H -0.1335 0.9673 0.1655 0.049 Uiso 1 1 calc R U . . .
C18 C -0.1565(3) 0.8550(4) 0.1260(2) 0.0356(15) Uani 1 1 d . . . . .
C19 C -0.2115(3) 0.8061(4) 0.10266(19) 0.0324(15) Uani 1 1 d . . . . .
C20 C -0.2020(3) 0.7286(4) 0.0773(2) 0.0319(15) Uani 1 1 d . . . . .
C21 C -0.1367(4) 0.6985(5) 0.0736(2) 0.0396(16) Uani 1 1 d . . . . .
C22 C -0.1305(4) 0.6251(5) 0.0463(2) 0.0458(18) Uani 1 1 d . . . . .
H22 H -0.0872 0.6035 0.0436 0.055 Uiso 1 1 calc R U . . .
C23 C -0.1895(4) 0.5846(5) 0.0233(2) 0.0456(18) Uani 1 1 d . . . . .
H23 H -0.1871 0.5355 0.0042 0.055 Uiso 1 1 calc R U . . .
C24 C -0.2540(4) 0.6181(5) 0.0289(2) 0.0468(18) Uani 1 1 d . . . . .
H24 H -0.2939 0.5897 0.0133 0.056 Uiso 1 1 calc R U . . .
C25 C 0.3293(4) 0.8425(5) 0.1223(2) 0.0445(17) Uani 1 1 d . . . . .
H25 H 0.3229 0.7794 0.1173 0.053 Uiso 1 1 calc R U . . .
C26 C 0.3443(4) 0.8977(5) 0.0887(2) 0.0479(19) Uani 1 1 d . . . . .
H26 H 0.3473 0.8718 0.0616 0.057 Uiso 1 1 calc R U . . .
C27 C 0.3547(3) 0.9912(5) 0.0958(2) 0.0398(16) Uani 1 1 d . . . . .
C28 C 0.3548(4) 1.0230(6) 0.1376(2) 0.058(2) Uani 1 1 d . . . . .
H28 H 0.3664 1.0842 0.1449 0.069 Uiso 1 1 calc R U . . .
C29 C 0.3381(4) 0.9646(5) 0.1686(2) 0.0468(19) Uani 1 1 d . . . . .
H29 H 0.3368 0.9887 0.1964 0.056 Uiso 1 1 calc R U . . .
C30 C 0.3410(4) 1.2016(5) 0.0258(2) 0.0461(18) Uani 1 1 d . . . . .
H30 H 0.3295 1.2635 0.0281 0.055 Uiso 1 1 calc R U . . .
C31 C 0.3430(3) 1.1448(5) 0.0617(2) 0.0406(17) Uani 1 1 d . . . . .
H31 H 0.3331 1.1688 0.0877 0.049 Uiso 1 1 calc R U . . .
C32 C 0.3598(3) 1.0524(5) 0.0595(2) 0.0391(16) Uani 1 1 d . . . . .
C33 C 0.3779(4) 1.0242(5) 0.0211(2) 0.0466(18) Uani 1 1 d . . . . .
H33 H 0.3922 0.9634 0.0186 0.056 Uiso 1 1 calc R U . . .
C34 C 0.3754(4) 1.0833(5) -0.0133(2) 0.0437(18) Uani 1 1 d . . . . .
H34 H 0.3884 1.0618 -0.0387 0.052 Uiso 1 1 calc R U . . .
C35 C 0.3048(4) 0.7536(6) 0.2787(2) 0.0483(19) Uani 1 1 d . . . . .
C36 C 0.3210(5) 0.6781(6) 0.2541(3) 0.061(2) Uani 1 1 d . . . . .
C37 C 0.3794(4) 0.7018(6) 0.2364(3) 0.057(2) Uani 1 1 d . . . . .
C38 C 0.4009(4) 0.7937(6) 0.2522(3) 0.058(2) Uani 1 1 d . . . . .
C39 C 0.3533(4) 0.8262(5) 0.2772(2) 0.0449(18) Uani 1 1 d . . . . .
C40 C 0.2485(5) 0.7539(7) 0.3045(3) 0.071(3) Uani 1 1 d . . . . .
H40A H 0.2092 0.7207 0.2884 0.107 Uiso 1 1 calc R U . . .
H40B H 0.2354 0.8165 0.3090 0.107 Uiso 1 1 calc R U . . .
H40C H 0.2648 0.7247 0.3326 0.107 Uiso 1 1 calc R U . . .
C41 C 0.2877(6) 0.5876(6) 0.2486(3) 0.090(3) Uani 1 1 d . . . . .
H41A H 0.3150 0.5440 0.2682 0.135 Uiso 1 1 calc R U . . .
H41B H 0.2835 0.5673 0.2186 0.135 Uiso 1 1 calc R U . . .
H41C H 0.2425 0.5920 0.2555 0.135 Uiso 1 1 calc R U . . .
C42 C 0.4211(6) 0.6418(9) 0.2117(4) 0.106(4) Uani 1 1 d . . . . .
H42A H 0.4689 0.6433 0.2263 0.158 Uiso 1 1 calc R U . . .
H42B H 0.4166 0.6644 0.1820 0.158 Uiso 1 1 calc R U . . .
H42C H 0.4044 0.5793 0.2109 0.158 Uiso 1 1 calc R U . . .
C43 C 0.4622(5) 0.8447(9) 0.2437(3) 0.092(3) Uani 1 1 d . . . . .
H43A H 0.4500 0.9083 0.2373 0.138 Uiso 1 1 calc R U . . .
H43B H 0.4771 0.8175 0.2189 0.138 Uiso 1 1 calc R U . . .
H43C H 0.4989 0.8412 0.2693 0.138 Uiso 1 1 calc R U . . .
C44 C 0.3595(5) 0.9137(6) 0.3016(3) 0.070(3) Uani 1 1 d . . . . .
H44A H 0.3985 0.9107 0.3259 0.105 Uiso 1 1 calc R U . . .
H44B H 0.3181 0.9243 0.3126 0.105 Uiso 1 1 calc R U . . .
H44C H 0.3659 0.9633 0.2822 0.105 Uiso 1 1 calc R U . . .
C45 C -0.3877(4) 0.6659(6) 0.1172(2) 0.053(2) Uani 1 1 d . . . . .
C46 C -0.4321(5) 0.7457(6) 0.1060(3) 0.061(2) Uani 1 1 d . . . . .
C47 C -0.4625(4) 0.7407(6) 0.0607(3) 0.058(2) Uani 1 1 d . . . . .
C48 C -0.4418(4) 0.6569(6) 0.0440(3) 0.053(2) Uani 1 1 d . . . . .
C49 C -0.3974(4) 0.6106(6) 0.0795(3) 0.054(2) Uani 1 1 d . . . . .
C50 C -0.3493(6) 0.6448(7) 0.1622(3) 0.095(3) Uani 1 1 d . . . . .
H50A H -0.3802 0.6181 0.1790 0.142 Uiso 1 1 calc R U . . .
H50B H -0.3298 0.7007 0.1762 0.142 Uiso 1 1 calc R U . . .
H50C H -0.3129 0.6017 0.1606 0.142 Uiso 1 1 calc R U . . .
C51 C -0.4467(5) 0.8169(7) 0.1376(3) 0.083(3) Uani 1 1 d . . . . .
H51A H -0.4487 0.8768 0.1240 0.124 Uiso 1 1 calc R U . . .
H51B H -0.4105 0.8162 0.1636 0.124 Uiso 1 1 calc R U . . .
H51C H -0.4901 0.8035 0.1456 0.124 Uiso 1 1 calc R U . . .
C52 C -0.5135(4) 0.8069(7) 0.0357(3) 0.077(3) Uani 1 1 d . . . . .
H52A H -0.5591 0.7811 0.0319 0.115 Uiso 1 1 calc R U . . .
H52B H -0.5026 0.8185 0.0073 0.115 Uiso 1 1 calc R U . . .
H52C H -0.5116 0.8639 0.0519 0.115 Uiso 1 1 calc R U . . .
C53 C -0.4673(5) 0.6222(7) -0.0025(3) 0.078(3) Uani 1 1 d . . . . .
H53A H -0.4345 0.5790 -0.0099 0.118 Uiso 1 1 calc R U . . .
H53B H -0.4724 0.6734 -0.0227 0.118 Uiso 1 1 calc R U . . .
H53C H -0.5111 0.5921 -0.0045 0.118 Uiso 1 1 calc R U . . .
C54 C -0.3679(5) 0.5180(6) 0.0778(3) 0.071(3) Uani 1 1 d . . . . .
H54A H -0.3943 0.4743 0.0910 0.107 Uiso 1 1 calc R U . . .
H54B H -0.3208 0.5179 0.0938 0.107 Uiso 1 1 calc R U . . .
H54C H -0.3694 0.5010 0.0476 0.107 Uiso 1 1 calc R U . . .
C55 C 0.3047(10) 0.3258(8) 0.2262(4) 0.109(5) Uani 1 1 d . . . . .
S2 S 0.4001(7) 0.6147(11) 0.3950(4) 0.078(3) Uani 0.46(3) 1 d D U P A 1
O4 O 0.3554(11) 0.5903(19) 0.3549(7) 0.115(8) Uani 0.46(3) 1 d D U P A 1
O5 O 0.4369(12) 0.542(2) 0.4187(8) 0.112(11) Uani 0.46(3) 1 d D U P A 1
O6 O 0.373(2) 0.683(3) 0.4187(14) 0.28(2) Uani 0.46(3) 1 d D U P A 1
C56 C 0.4552(17) 0.695(2) 0.3852(12) 0.094(7) Uani 0.46(3) 1 d D U P A 1
F4 F 0.4749(18) 0.680(2) 0.3467(11) 0.182(14) Uani 0.46(3) 1 d . U P A 1
F5 F 0.4943(18) 0.699(3) 0.4296(12) 0.168(11) Uani 0.46(3) 1 d . U P A 1
F6 F 0.4169(12) 0.7690(17) 0.3826(11) 0.147(10) Uani 0.46(3) 1 d D U P A 1
S2' S 0.4174(10) 0.5948(12) 0.3977(6) 0.131(5) Uani 0.54(3) 1 d D U P A 2
O4' O 0.3838(18) 0.583(2) 0.3522(7) 0.195(12) Uani 0.54(3) 1 d D U P A 2
O5' O 0.4652(14) 0.5224(17) 0.4089(9) 0.145(11) Uani 0.54(3) 1 d D U P A 2
O6' O 0.3777(14) 0.613(2) 0.4296(8) 0.191(13) Uani 0.54(3) 1 d D U P A 2
C56' C 0.4665(14) 0.6717(17) 0.3799(8) 0.124(8) Uani 0.54(3) 1 d D U P A 2
F4' F 0.4454(14) 0.7409(15) 0.3535(9) 0.158(12) Uani 0.54(3) 1 d D U P A 2
F5' F 0.5114(10) 0.7118(14) 0.4138(7) 0.112(7) Uani 0.54(3) 1 d D U P A 2
F6' F 0.5099(12) 0.628(2) 0.3584(8) 0.226(13) Uani 0.54(3) 1 d D U P A 2
S3 S 0.06208(13) 0.60112(18) 0.23568(9) 0.0735(7) Uani 1 1 d D . . . .
O7 O 0.0916(12) 0.6741(19) 0.2201(9) 0.083(7) Uani 0.453(16) 1 d . U P B 1
O8 O -0.0093(8) 0.6116(16) 0.2376(9) 0.126(9) Uani 0.453(16) 1 d . U P B 1
O9 O 0.1018(12) 0.5703(15) 0.2772(5) 0.112(8) Uani 0.453(16) 1 d D U P B 1
C57 C 0.0594(14) 0.514(2) 0.2027(9) 0.105(9) Uani 0.453(16) 1 d D U P B 1
F7 F 0.0388(19) 0.4317(17) 0.2141(11) 0.120(10) Uani 0.453(16) 1 d D U P B 1
F8 F 0.1228(11) 0.494(2) 0.1954(10) 0.166(13) Uani 0.453(16) 1 d D U P B 1
F9 F 0.0244(10) 0.5290(13) 0.1619(5) 0.121(7) Uani 0.453(16) 1 d D U P B 1
O7' O 0.1233(11) 0.6472(18) 0.2295(8) 0.103(7) Uani 0.547(16) 1 d . U P B 2
O8' O 0.0494(11) 0.5812(11) 0.2752(6) 0.100(7) Uani 0.547(16) 1 d . U P B 2
O9' O 0.0065(7) 0.6337(12) 0.2000(5) 0.115(7) Uani 0.547(16) 1 d D U P B 2
C57' C 0.0725(16) 0.489(3) 0.2113(10) 0.109(8) Uani 0.547(16) 1 d D U P B 2
F7' F 0.0118(19) 0.440(3) 0.2094(14) 0.189(17) Uani 0.547(16) 1 d . U P B 2
F8' F 0.0892(17) 0.4919(17) 0.1722(8) 0.176(11) Uani 0.547(16) 1 d . U P B 2
F9' F 0.1275(12) 0.4499(13) 0.2372(8) 0.195(10) Uani 0.547(16) 1 d D U P B 2
C59 C 0.9917(4) -0.0633(5) 0.0448(2) 0.0405(17) Uani 1 1 d . . . . .
C65 C 1.0005(4) -0.1395(5) 0.0180(2) 0.0426(17) Uani 1 1 d . . . . .
C60 C 0.9244(4) -0.0307(5) 0.0452(2) 0.0411(17) Uani 1 1 d . . . . .
C61 C 0.9148(4) 0.0444(5) 0.0718(2) 0.0407(17) Uani 1 1 d . . . . .
C63 C 1.0396(4) 0.0551(5) 0.0976(2) 0.0438(17) Uani 1 1 d . . . . .
C69 C 0.8002(4) -0.0383(6) 0.0195(3) 0.056(2) Uani 1 1 d . . . . .
H69 H 0.7614 -0.0656 0.0020 0.067 Uiso 1 1 calc R U . . .
C64 C 1.0490(4) -0.0209(5) 0.0713(2) 0.0394(16) Uani 1 1 d . . . . .
C74 C 0.9639(5) 0.1618(6) 0.1264(3) 0.057(2) Uani 1 1 d . . . . .
C70 C 0.7919(4) 0.0346(7) 0.0448(3) 0.061(2) Uani 1 1 d . . . . .
H70 H 0.7476 0.0570 0.0441 0.073 Uiso 1 1 calc R U . . .
C68 C 0.8664(4) -0.0745(5) 0.0187(2) 0.0487(19) Uani 1 1 d . . . . .
C80 C 1.1154(4) -0.0537(5) 0.0704(2) 0.0448(18) Uani 1 1 d . . . . .
C62 C 0.9730(4) 0.0858(5) 0.0985(2) 0.0448(18) Uani 1 1 d . . . . .
C79 C 1.1714(4) -0.0091(6) 0.0966(3) 0.057(2) Uani 1 1 d . . . . .
H79 H 1.2159 -0.0304 0.0966 0.068 Uiso 1 1 calc R U . . .
C77 C 1.0974(5) 0.0991(6) 0.1237(2) 0.055(2) Uani 1 1 d . . . . .
C71 C 0.8477(4) 0.0774(6) 0.0718(2) 0.054(2) Uani 1 1 d . . . . .
C82 C 1.0676(5) -0.1698(6) 0.0192(3) 0.060(2) Uani 1 1 d . . . . .
H82 H 1.0745 -0.2208 0.0022 0.072 Uiso 1 1 calc R U . . .
C81 C 1.1235(4) -0.1277(6) 0.0442(3) 0.054(2) Uani 1 1 d . . . . .
H81 H 1.1678 -0.1491 0.0436 0.065 Uiso 1 1 calc R U . . .
C67 C 0.8789(5) -0.1489(6) -0.0078(2) 0.055(2) Uani 1 1 d . . . . .
H67 H 0.8413 -0.1768 -0.0263 0.067 Uiso 1 1 calc R U . . .
C73 C 0.8965(6) 0.1912(7) 0.1259(3) 0.075(3) Uani 1 1 d . . . . .
H73 H 0.8891 0.2400 0.1441 0.090 Uiso 1 1 calc R U . . .
C66 C 0.9421(5) -0.1817(6) -0.0079(2) 0.053(2) Uani 1 1 d . . . . .
H66 H 0.9474 -0.2327 -0.0253 0.063 Uiso 1 1 calc R U . . .
C78 C 1.1634(4) 0.0626(7) 0.1213(3) 0.062(2) Uani 1 1 d . . . . .
H78 H 1.2027 0.0906 0.1379 0.074 Uiso 1 1 calc R U . . .
C72 C 0.8417(5) 0.1505(6) 0.0996(3) 0.064(2) Uani 1 1 d . . . . .
H72 H 0.7976 0.1727 0.1002 0.077 Uiso 1 1 calc R U . . .
C76 C 1.0891(5) 0.1706(7) 0.1505(3) 0.069(3) Uani 1 1 d . . . . .
H76 H 1.1276 0.1997 0.1674 0.083 Uiso 1 1 calc R U . . .
C75 C 1.0229(6) 0.2004(6) 0.1526(3) 0.078(3) Uani 1 1 d . . . . .
H75 H 1.0179 0.2477 0.1721 0.093 Uiso 1 1 calc R U . . .
C83 C 0.1444(8) 0.2354(9) 0.2779(4) 0.119(5) Uani 1 1 d . . . . .
C84 C 0.1563(7) 0.9624(10) 0.3589(4) 0.113(4) Uani 1 1 d . . . . .
O13 O 0.1282(4) 0.1702(5) 0.3095(2) 0.091(2) Uani 1 1 d . . . . .
O14 O 0.2050(5) 1.0248(7) 0.3464(4) 0.148(4) Uani 1 1 d . . . . .

loop_
_atom_site_aniso_label
_atom_site_aniso_U_11
_atom_site_aniso_U_22
_atom_site_aniso_U_33
_atom_site_aniso_U_23
_atom_site_aniso_U_13
_atom_site_aniso_U_12
Ir1 0.04821(17) 0.03704(17) 0.03227(15) 0.00135(12) 0.01275(12) 0.00322(13)
Ir2 0.04700(17) 0.03732(17) 0.03498(15) 0.00315(12) 0.01081(12) 0.00078(13)
N1 0.044(3) 0.042(4) 0.038(3) 0.001(3) 0.020(3) -0.002(3)
N2 0.050(3) 0.035(3) 0.020(3) -0.003(2) 0.007(3) 0.004(3)
N3 0.045(3) 0.035(3) 0.030(3) 0.000(2) 0.007(3) 0.002(3)
N4 0.042(3) 0.036(3) 0.042(3) 0.003(3) 0.013(3) 0.005(3)
N5 0.047(3) 0.036(3) 0.034(3) 0.002(2) 0.015(3) 0.000(3)
N6 0.045(3) 0.035(3) 0.024(3) 0.001(2) 0.011(3) 0.001(3)
N7 0.046(3) 0.038(3) 0.031(3) 0.000(2) 0.012(3) -0.007(3)
N8 0.045(3) 0.041(4) 0.031(3) 0.002(3) 0.014(3) 0.004(3)
O1 0.160(8) 0.099(6) 0.116(6) -0.025(5) 0.049(6) -0.063(6)
O2 0.295(13) 0.113(7) 0.100(7) -0.019(5) 0.112(8) 0.019(8)
O3 0.102(7) 0.137(9) 0.199(11) -0.034(7) 0.006(7) 0.013(6)
S1 0.121(3) 0.0669(18) 0.099(2) -0.0248(16) 0.046(2) -0.0070(17)
F1 0.236(9) 0.099(5) 0.094(5) -0.035(4) 0.042(5) 0.011(6)
F2 0.287(12) 0.075(6) 0.288(12) -0.022(7) 0.159(10) -0.045(7)
F3 0.206(10) 0.215(11) 0.129(7) -0.018(7) -0.005(7) 0.115(9)
C1 0.044(4) 0.041(4) 0.057(5) -0.012(4) 0.016(4) 0.002(3)
C2 0.060(5) 0.045(5) 0.072(6) -0.017(4) 0.035(5) 0.002(4)
C3 0.062(5) 0.044(5) 0.041(4) -0.010(3) 0.018(4) 0.001(4)
C4 0.051(4) 0.029(4) 0.029(3) 0.000(3) 0.015(3) 0.001(3)
C5 0.048(4) 0.034(4) 0.032(4) 0.002(3) 0.014(3) 0.002(3)
C6 0.048(4) 0.024(3) 0.023(3) 0.001(3) 0.007(3) 0.000(3)
C7 0.055(4) 0.030(4) 0.025(3) 0.003(3) 0.014(3) 0.003(3)
C8 0.054(5) 0.031(4) 0.044(4) -0.003(3) 0.008(4) 0.008(3)
C9 0.059(5) 0.035(4) 0.048(4) -0.010(3) -0.004(4) 0.006(4)
C10 0.052(5) 0.042(4) 0.039(4) -0.008(3) 0.002(3) -0.002(4)
C11 0.049(4) 0.033(4) 0.023(3) 0.003(3) 0.012(3) 0.001(3)
C12 0.042(4) 0.035(4) 0.030(3) 0.001(3) 0.013(3) -0.004(3)
C13 0.049(4) 0.027(4) 0.026(3) 0.005(3) 0.010(3) -0.002(3)
C14 0.048(4) 0.025(3) 0.035(4) 0.002(3) 0.014(3) 0.003(3)
C15 0.049(4) 0.052(5) 0.041(4) 0.006(4) 0.008(4) 0.005(4)
C16 0.059(5) 0.045(5) 0.043(4) -0.011(4) 0.005(4) 0.010(4)
C17 0.051(4) 0.038(4) 0.035(4) -0.003(3) 0.009(3) 0.006(3)
C18 0.052(4) 0.027(4) 0.029(3) 0.002(3) 0.012(3) 0.002(3)
C19 0.042(4) 0.032(4) 0.023(3) 0.006(3) 0.007(3) 0.004(3)
C20 0.040(4) 0.031(4) 0.025(3) -0.001(3) 0.009(3) -0.002(3)
C21 0.055(4) 0.029(4) 0.032(4) 0.002(3) 0.003(3) 0.003(3)
C22 0.048(4) 0.048(5) 0.045(4) -0.009(3) 0.015(4) 0.001(4)
C23 0.044(4) 0.036(4) 0.057(5) -0.018(4) 0.010(4) 0.000(3)
C24 0.063(5) 0.030(4) 0.047(4) -0.005(3) 0.010(4) -0.006(4)
C25 0.057(5) 0.040(4) 0.040(4) -0.007(3) 0.017(4) 0.001(4)
C26 0.054(5) 0.052(5) 0.042(4) -0.006(4) 0.021(4) 0.003(4)
C27 0.040(4) 0.045(4) 0.034(4) -0.003(3) 0.007(3) -0.005(3)
C28 0.082(6) 0.046(5) 0.040(4) -0.004(4) 0.003(4) -0.002(4)
C29 0.067(5) 0.052(5) 0.023(4) -0.005(3) 0.014(3) 0.000(4)
C30 0.059(5) 0.046(5) 0.030(4) -0.002(3) 0.003(3) 0.005(4)
C31 0.043(4) 0.044(4) 0.037(4) -0.003(3) 0.015(3) -0.004(3)
C32 0.040(4) 0.041(4) 0.036(4) 0.000(3) 0.006(3) -0.003(3)
C33 0.064(5) 0.044(4) 0.034(4) 0.005(3) 0.013(4) 0.017(4)
C34 0.050(4) 0.050(5) 0.034(4) 0.001(3) 0.015(3) 0.006(4)
C35 0.058(5) 0.061(5) 0.028(4) 0.013(3) 0.012(3) 0.020(4)
C36 0.073(6) 0.055(6) 0.052(5) 0.011(4) 0.002(4) 0.009(5)
C37 0.068(5) 0.056(5) 0.046(5) 0.000(4) 0.006(4) 0.026(4)
C38 0.053(5) 0.074(6) 0.044(5) 0.008(4) 0.001(4) 0.008(4)
C39 0.049(4) 0.046(5) 0.039(4) 0.001(3) 0.009(3) 0.006(4)
C40 0.078(6) 0.103(8) 0.038(5) 0.018(5) 0.025(4) 0.016(5)
C41 0.116(9) 0.056(6) 0.085(7) 0.026(5) -0.010(6) -0.013(6)
C42 0.102(8) 0.119(10) 0.097(8) -0.020(7) 0.020(7) 0.059(8)
C43 0.058(6) 0.130(10) 0.087(7) 0.015(7) 0.012(5) -0.013(6)
C44 0.085(6) 0.063(6) 0.050(5) -0.020(4) -0.014(5) 0.004(5)
C45 0.073(5) 0.049(5) 0.043(4) 0.005(4) 0.024(4) -0.002(4)
C46 0.072(6) 0.072(6) 0.049(5) 0.000(4) 0.035(4) -0.002(5)
C47 0.054(5) 0.059(6) 0.068(6) 0.009(4) 0.032(4) 0.001(4)
C48 0.052(5) 0.051(5) 0.061(5) 0.002(4) 0.020(4) -0.006(4)
C49 0.064(5) 0.055(5) 0.049(5) 0.009(4) 0.026(4) -0.008(4)
C50 0.144(10) 0.076(7) 0.061(6) 0.024(5) 0.010(6) -0.004(7)
C51 0.103(8) 0.081(7) 0.080(7) -0.009(5) 0.056(6) 0.011(6)
C52 0.045(5) 0.073(7) 0.108(8) 0.012(6) 0.004(5) 0.002(5)
C53 0.071(6) 0.080(7) 0.074(7) -0.008(5) -0.011(5) -0.022(5)
C54 0.084(7) 0.039(5) 0.093(7) 0.006(5) 0.025(6) 0.000(5)
C55 0.213(16) 0.061(7) 0.058(7) -0.012(6) 0.038(9) -0.025(9)
S2 0.089(6) 0.085(7) 0.057(5) 0.002(4) 0.011(4) -0.019(5)
O4 0.080(11) 0.106(12) 0.125(12) 0.035(10) -0.056(9) -0.063(9)
O5 0.069(14) 0.15(2) 0.101(16) 0.092(16) -0.021(11) -0.007(13)
O6 0.27(3) 0.29(4) 0.31(4) -0.09(3) 0.12(3) 0.05(3)
C56 0.082(12) 0.088(13) 0.096(12) 0.015(11) -0.017(11) -0.003(11)
F4 0.17(2) 0.19(3) 0.22(3) 0.06(2) 0.11(2) 0.034(18)
F5 0.149(18) 0.177(19) 0.160(19) -0.023(16) -0.006(15) -0.005(15)
F6 0.119(15) 0.134(17) 0.18(2) 0.042(16) 0.008(14) 0.011(12)
S2' 0.152(10) 0.076(6) 0.152(9) 0.028(6) 0.001(8) -0.012(6)
O4' 0.21(2) 0.192(18) 0.151(16) 0.064(15) -0.041(16) -0.050(18)
O5' 0.13(2) 0.101(14) 0.20(2) -0.005(14) 0.021(15) 0.017(14)
O6' 0.22(2) 0.17(2) 0.22(2) 0.028(17) 0.150(19) -0.045(19)
C56' 0.114(13) 0.119(14) 0.124(13) 0.020(12) -0.015(12) 0.006(12)
F4' 0.17(2) 0.115(15) 0.152(19) 0.076(14) -0.060(16) -0.013(13)
F5' 0.087(10) 0.110(10) 0.112(13) 0.037(9) -0.040(9) -0.020(8)
F6' 0.154(17) 0.33(3) 0.22(2) 0.10(2) 0.104(15) 0.080(18)
S3 0.0782(17) 0.0702(17) 0.0746(17) 0.0218(13) 0.0215(14) -0.0076(13)
O7 0.078(16) 0.088(14) 0.085(14) 0.039(10) 0.022(12) -0.020(12)
O8 0.052(10) 0.167(19) 0.17(2) 0.003(15) 0.048(12) 0.015(10)
O9 0.139(17) 0.126(16) 0.065(11) 0.050(10) 0.011(12) 0.029(14)
C57 0.125(15) 0.103(16) 0.094(14) 0.001(12) 0.044(12) 0.002(12)
F7 0.16(3) 0.055(12) 0.138(17) -0.013(11) 0.026(16) -0.025(14)
F8 0.16(2) 0.16(2) 0.15(2) -0.059(18) -0.030(16) 0.064(16)
F9 0.121(14) 0.135(15) 0.095(12) -0.001(10) -0.005(10) -0.045(11)
O7' 0.093(15) 0.124(18) 0.092(13) 0.024(12) 0.020(12) -0.046(12)
O8' 0.157(17) 0.076(10) 0.092(11) -0.003(8) 0.082(12) -0.042(11)
O9' 0.096(11) 0.163(16) 0.090(11) 0.048(10) 0.027(9) 0.006(10)
C57' 0.127(14) 0.112(15) 0.096(13) 0.008(12) 0.043(12) -0.002(13)
F7' 0.20(3) 0.16(2) 0.22(3) -0.023(18) 0.08(2) -0.083(19)
F8' 0.25(3) 0.135(15) 0.152(19) -0.051(15) 0.06(2) -0.022(19)
F9' 0.23(2) 0.140(15) 0.23(2) 0.047(14) 0.087(17) 0.079(14)
C59 0.059(5) 0.040(4) 0.022(3) 0.007(3) 0.009(3) -0.004(4)
C65 0.059(5) 0.039(4) 0.032(4) 0.008(3) 0.015(4) 0.003(4)
C60 0.048(4) 0.039(4) 0.035(4) 0.014(3) 0.007(3) 0.001(3)
C61 0.051(4) 0.042(4) 0.027(4) 0.007(3) 0.004(3) 0.001(3)
C63 0.049(4) 0.042(4) 0.041(4) 0.004(3) 0.011(4) -0.005(3)
C69 0.046(5) 0.062(6) 0.056(5) 0.015(4) 0.001(4) -0.001(4)
C64 0.047(4) 0.051(5) 0.020(3) 0.007(3) 0.007(3) 0.001(3)
C74 0.078(6) 0.052(5) 0.042(4) 0.005(4) 0.012(4) -0.003(5)
C70 0.040(5) 0.085(7) 0.057(5) 0.007(5) 0.008(4) 0.008(4)
C68 0.064(5) 0.050(5) 0.033(4) 0.004(3) 0.010(4) -0.003(4)
C80 0.047(4) 0.049(5) 0.038(4) 0.007(3) 0.008(3) 0.000(4)
C62 0.063(5) 0.043(4) 0.028(4) 0.000(3) 0.009(3) -0.006(4)
C79 0.050(5) 0.072(6) 0.045(5) 0.010(4) 0.004(4) 0.006(4)
C77 0.075(6) 0.052(5) 0.035(4) 0.001(4) 0.005(4) -0.018(4)
C71 0.069(6) 0.056(5) 0.041(4) 0.007(4) 0.018(4) -0.001(4)
C82 0.086(7) 0.049(5) 0.051(5) 0.005(4) 0.027(5) 0.007(5)
C81 0.050(5) 0.064(6) 0.051(5) 0.013(4) 0.015(4) 0.017(4)
C67 0.077(6) 0.048(5) 0.036(4) 0.003(4) -0.001(4) -0.021(4)
C73 0.097(8) 0.071(7) 0.058(6) -0.010(5) 0.020(6) 0.016(6)
C66 0.077(6) 0.045(5) 0.037(4) 0.004(3) 0.013(4) 0.003(4)
C78 0.058(5) 0.084(7) 0.038(5) 0.010(4) -0.002(4) -0.019(5)
C72 0.074(6) 0.058(6) 0.062(6) 0.004(5) 0.017(5) 0.010(5)
C76 0.058(6) 0.083(7) 0.058(6) -0.010(5) -0.007(4) -0.013(5)
C75 0.104(8) 0.049(6) 0.073(6) -0.026(5) -0.001(6) -0.001(6)
C83 0.192(15) 0.098(10) 0.084(8) -0.024(7) 0.067(9) -0.029(9)
C84 0.114(10) 0.115(11) 0.116(10) -0.007(8) 0.037(8) -0.027(8)
O13 0.109(5) 0.080(5) 0.084(5) -0.019(4) 0.017(4) -0.002(4)
O14 0.102(6) 0.128(8) 0.194(10) 0.023(7) -0.019(6) -0.011(6)

loop_
_atom_type_symbol
_atom_type_description
_atom_type_scat_dispersion_real
_atom_type_scat_dispersion_imag
_atom_type_scat_source
C C 0.0033 0.0016 'International Tables Vol C Tables 4.2.6.8 and 6.1.1.4'
H H 0.0000 0.0000 'International Tables Vol C Tables 4.2.6.8 and 6.1.1.4'
N N 0.0061 0.0033 'International Tables Vol C Tables 4.2.6.8 and 6.1.1.4'
O O 0.0106 0.0060 'International Tables Vol C Tables 4.2.6.8 and 6.1.1.4'
F F 0.0171 0.0103 'International Tables Vol C Tables 4.2.6.8 and 6.1.1.4'
S S 0.1246 0.1234 'International Tables Vol C Tables 4.2.6.8 and 6.1.1.4'
Ir Ir -1.4442 7.9887 'International Tables Vol C Tables 4.2.6.8 and 6.1.1.4'

loop_
_geom_angle_atom_site_label_1
_geom_angle_atom_site_label_2
_geom_angle_atom_site_label_3
_geom_angle
_geom_angle_site_symmetry_1
_geom_angle_site_symmetry_3
N1 Ir1 N2 76.3(2) . .
N1 Ir1 N7 87.6(2) . .
N2 Ir1 N7 88.4(2) . .
N1 Ir1 C35 118.7(3) . .
N2 Ir1 C35 96.7(2) . .
N7 Ir1 C35 153.7(3) . .
N1 Ir1 C37 109.2(3) . .
N2 Ir1 C37 161.3(3) . .
N7 Ir1 C37 109.4(3) . .
C35 Ir1 C37 64.8(3) . .
N1 Ir1 C36 96.7(3) . .
N2 Ir1 C36 124.2(3) . .
N7 Ir1 C36 147.2(3) . .
C35 Ir1 C36 38.4(3) . .
C37 Ir1 C36 38.7(3) . .
N1 Ir1 C39 157.6(3) . .
N2 Ir1 C39 102.5(2) . .
N7 Ir1 C39 114.8(3) . .
C35 Ir1 C39 38.9(3) . .
C37 Ir1 C39 65.4(3) . .
C36 Ir1 C39 65.1(3) . .
N1 Ir1 C38 146.8(3) . .
N2 Ir1 C38 136.7(3) . .
N7 Ir1 C38 94.7(3) . .
C35 Ir1 C38 64.2(3) . .
C37 Ir1 C38 39.2(3) . .
C36 Ir1 C38 64.7(3) . .
C39 Ir1 C38 38.1(3) . .
N5 Ir2 N4 77.1(2) . .
N5 Ir2 N8 87.9(2) . 3_575
N4 Ir2 N8 87.0(2) . 3_575
N5 Ir2 C45 111.2(3) . .
N4 Ir2 C45 103.5(3) . .
N8 Ir2 C45 159.6(3) 3_575 .
N5 Ir2 C48 114.6(3) . .
N4 Ir2 C48 165.6(3) . .
N8 Ir2 C48 101.3(3) 3_575 .
C45 Ir2 C48 65.1(3) . .
N5 Ir2 C47 152.8(3) . .
N4 Ir2 C47 130.0(3) . .
N8 Ir2 C47 94.4(3) 3_575 .
C45 Ir2 C47 65.4(3) . .
C48 Ir2 C47 38.4(3) . .
N5 Ir2 C49 96.1(3) . .
N4 Ir2 C49 135.8(3) . .
N8 Ir2 C49 136.9(3) 3_575 .
C45 Ir2 C49 37.9(3) . .
C48 Ir2 C49 38.7(3) . .
C47 Ir2 C49 64.2(3) . .
N5 Ir2 C46 150.1(3) . .
N4 Ir2 C46 101.8(3) . .
N8 Ir2 C46 122.0(3) 3_575 .
C45 Ir2 C46 39.3(3) . .
C48 Ir2 C46 63.8(3) . .
C47 Ir2 C46 38.0(3) . .
C49 Ir2 C46 63.4(3) . .
C5 N1 C1 118.5(6) . .
C5 N1 Ir1 116.3(5) . .
C1 N1 Ir1 125.0(5) . .
C10 N2 C6 116.9(6) . .
C10 N2 Ir1 127.4(5) . .
C6 N2 Ir1 115.4(4) . .
C11 N3 C14 117.0(6) . .
C15 N4 C19 119.0(6) . .
C15 N4 Ir2 125.9(5) . .
C19 N4 Ir2 115.0(4) . .
C24 N5 C20 118.0(6) . .
C24 N5 Ir2 126.9(5) . .
C20 N5 Ir2 115.1(4) . .
C12 N6 C13 117.4(6) . .
C29 N7 C25 117.1(6) . .
C29 N7 Ir1 120.0(4) . .
C25 N7 Ir1 122.8(5) . .
C30 N8 C34 117.1(6) . .
C30 N8 Ir2 122.3(5) . 3_575
C34 N8 Ir2 120.4(4) . 3_575
O1 S1 O3 113.4(7) . .
O1 S1 O2 116.1(6) . .
O3 S1 O2 114.6(7) . .
O1 S1 C55 104.0(7) . .
O3 S1 C55 105.5(7) . .
O2 S1 C55 101.1(6) . .
N1 C1 C2 120.6(7) . .
C3 C2 C1 120.8(7) . .
C2 C3 C4 119.2(7) . .
C5 C4 C3 117.4(6) . .
C5 C4 C12 118.8(6) . .
C3 C4 C12 123.8(7) . .
N1 C5 C4 123.5(6) . .
N1 C5 C6 115.5(6) . .
C4 C5 C6 121.0(6) . .
N2 C6 C7 123.8(6) . .
N2 C6 C5 115.6(6) . .
C7 C6 C5 120.6(6) . .
C6 C7 C8 117.3(6) . .
C6 C7 C11 119.3(6) . .
C8 C7 C11 123.3(6) . .
C9 C8 C7 118.8(7) . .
C8 C9 C10 119.3(7) . .
N2 C10 C9 123.7(7) . .
N3 C11 C12 122.5(6) . .
N3 C11 C7 117.9(6) . .
C12 C11 C7 119.6(6) . .
N6 C12 C11 121.5(6) . .
N6 C12 C4 118.0(6) . .
C11 C12 C4 120.6(6) . .
N6 C13 C14 120.5(6) . .
N6 C13 C21 119.4(6) . .
C14 C13 C21 120.1(6) . .
N3 C14 C13 121.1(6) . .
N3 C14 C18 118.7(6) . .
C13 C14 C18 120.2(6) . .
N4 C15 C16 120.7(7) . .
C17 C16 C15 121.2(7) . .
C16 C17 C18 118.2(7) . .
C19 C18 C17 118.6(6) . .
C19 C18 C14 118.4(6) . .
C17 C18 C14 123.0(6) . .
N4 C19 C18 122.2(6) . .
N4 C19 C20 116.2(6) . .
C18 C19 C20 121.6(6) . .
N5 C20 C21 121.7(6) . .
N5 C20 C19 116.2(6) . .
C21 C20 C19 122.0(6) . .
C22 C21 C20 119.5(6) . .
C22 C21 C13 122.9(7) . .
C20 C21 C13 117.5(6) . .
C23 C22 C21 118.4(7) . .
C22 C23 C24 119.1(6) . .
N5 C24 C23 123.2(7) . .
N7 C25 C26 122.4(7) . .
C27 C26 C25 119.6(6) . .
C28 C27 C26 116.7(7) . .
C28 C27 C32 122.5(7) . .
C26 C27 C32 120.6(6) . .
C29 C28 C27 120.0(7) . .
N7 C29 C28 123.8(6) . .
N8 C30 C31 122.5(7) . .
C30 C31 C32 120.3(6) . .
C33 C32 C31 116.0(6) . .
C33 C32 C27 124.1(7) . .
C31 C32 C27 119.9(6) . .
C34 C33 C32 121.1(7) . .
N8 C34 C33 122.7(6) . .
C36 C35 C39 109.0(7) . .
C36 C35 C40 124.6(8) . .
C39 C35 C40 126.3(7) . .
C36 C35 Ir1 70.9(4) . .
C39 C35 Ir1 71.2(4) . .
C40 C35 Ir1 127.1(5) . .
C35 C36 C37 108.3(8) . .
C35 C36 C41 127.7(9) . .
C37 C36 C41 123.9(9) . .
C35 C36 Ir1 70.7(4) . .
C37 C36 Ir1 70.6(5) . .
C41 C36 Ir1 127.0(6) . .
C36 C37 C38 107.4(7) . .
C36 C37 C42 128.9(9) . .
C38 C37 C42 123.1(9) . .
C36 C37 Ir1 70.7(5) . .
C38 C37 Ir1 72.0(4) . .
C42 C37 Ir1 129.7(6) . .
C39 C38 C37 107.8(7) . .
C39 C38 C43 126.0(9) . .
C37 C38 C43 126.1(8) . .
C39 C38 Ir1 69.9(4) . .
C37 C38 Ir1 68.8(4) . .
C43 C38 Ir1 126.8(6) . .
C38 C39 C35 107.4(7) . .
C38 C39 C44 124.9(8) . .
C35 C39 C44 127.2(7) . .
C38 C39 Ir1 71.9(4) . .
C35 C39 Ir1 69.9(4) . .
C44 C39 Ir1 129.5(5) . .
C49 C45 C46 106.6(7) . .
C49 C45 C50 128.7(8) . .
C46 C45 C50 124.1(8) . .
C49 C45 Ir2 72.1(4) . .
C46 C45 Ir2 71.9(4) . .
C50 C45 Ir2 127.9(7) . .
C47 C46 C45 108.1(7) . .
C47 C46 C51 126.1(8) . .
C45 C46 C51 125.7(8) . .
C47 C46 Ir2 69.8(4) . .
C45 C46 Ir2 68.8(4) . .
C51 C46 Ir2 130.2(6) . .
C46 C47 C48 108.2(8) . .
C46 C47 C52 126.1(8) . .
C48 C47 C52 125.4(9) . .
C46 C47 Ir2 72.2(5) . .
C48 C47 Ir2 70.8(4) . .
C52 C47 Ir2 127.6(6) . .
C47 C48 C49 107.5(7) . .
C47 C48 C53 124.7(8) . .
C49 C48 C53 127.6(8) . .
C47 C48 Ir2 70.8(5) . .
C49 C48 Ir2 71.3(4) . .
C53 C48 Ir2 126.5(6) . .
C45 C49 C48 109.3(7) . .
C45 C49 C54 124.5(8) . .
C48 C49 C54 126.1(8) . .
C45 C49 Ir2 70.0(5) . .
C48 C49 Ir2 70.1(4) . .
C54 C49 Ir2 127.8(6) . .
F1 C55 F3 105.8(14) . .
F1 C55 F2 108.5(12) . .
F3 C55 F2 107.4(12) . .
F1 C55 S1 113.6(9) . .
F3 C55 S1 111.9(10) . .
F2 C55 S1 109.3(11) . .
O5 S2 O6 117.8(17) . .
O5 S2 O4 116.1(15) . .
O6 S2 O4 113.7(17) . .
O5 S2 C56 109.3(16) . .
O6 S2 C56 86(3) . .
O4 S2 C56 109.2(17) . .
F6 C56 F4 110(3) . .
F6 C56 F5 103(3) . .
F4 C56 F5 131(3) . .
F6 C56 S2 101(2) . .
F4 C56 S2 112(3) . .
F5 C56 S2 96(3) . .
O6' S2' O5' 114.2(16) . .
O6' S2' O4' 119.8(18) . .
O5' S2' O4' 107.8(16) . .
O6' S2' C56' 124.2(18) . .
O5' S2' C56' 99.9(16) . .
O4' S2' C56' 87(2) . .
F4' C56' F6' 102(2) . .
F4' C56' F5' 103.3(19) . .
F6' C56' F5' 102(2) . .
F4' C56' S2' 126(2) . .
F6' C56' S2' 109.1(18) . .
F5' C56' S2' 111.7(18) . .
O8' S3 O7' 123.3(13) . .
O7 S3 O8 115.8(14) . .
O7 S3 O9 111.6(14) . .
O8 S3 O9 111.1(13) . .
O8' S3 O9' 120.6(11) . .
O7' S3 O9' 105.9(10) . .
O7 S3 C57 110.4(16) . .
O8 S3 C57 101.7(13) . .
O9 S3 C57 105.3(12) . .
O8' S3 C57' 104.3(12) . .
O7' S3 C57' 101.0(16) . .
O9' S3 C57' 96.1(11) . .
F9 C57 F7 106(2) . .
F9 C57 F8 101.3(19) . .
F7 C57 F8 101(2) . .
F9 C57 S3 114.6(19) . .
F7 C57 S3 120(2) . .
F8 C57 S3 111(2) . .
F8' C57' F9' 104(3) . .
F8' C57' F7' 111(3) . .
F9' C57' F7' 113(3) . .
F8' C57' S3 115(3) . .
F9' C57' S3 106(2) . .
F7' C57' S3 108(3) . .
C64 C59 C65 120.4(7) . .
C64 C59 C60 120.0(7) . .
C65 C59 C60 119.7(7) . .
C82 C65 C66 123.2(7) . .
C82 C65 C59 117.5(7) . .
C66 C65 C59 119.3(7) . .
C61 C60 C59 120.4(7) . .
C61 C60 C68 119.7(7) . .
C59 C60 C68 119.9(7) . .
C60 C61 C62 118.9(7) . .
C60 C61 C71 120.3(7) . .
C62 C61 C71 120.8(7) . .
C62 C63 C64 119.8(7) . .
C62 C63 C77 120.1(7) . .
C64 C63 C77 120.0(7) . .
C70 C69 C68 121.6(8) . .
C59 C64 C80 119.4(7) . .
C59 C64 C63 119.8(6) . .
C80 C64 C63 120.7(7) . .
C75 C74 C73 124.6(9) . .
C75 C74 C62 117.7(8) . .
C73 C74 C62 117.7(8) . .
C69 C70 C71 121.8(8) . .
C67 C68 C69 124.5(8) . .
C67 C68 C60 117.5(7) . .
C69 C68 C60 117.9(7) . .
C81 C80 C79 122.0(7) . .
C81 C80 C64 119.9(7) . .
C79 C80 C64 118.1(7) . .
C63 C62 C61 121.0(7) . .
C63 C62 C74 119.4(7) . .
C61 C62 C74 119.5(7) . .
C78 C79 C80 121.8(8) . .
C76 C77 C63 120.7(8) . .
C76 C77 C78 122.8(8) . .
C63 C77 C78 116.4(8) . .
C72 C71 C70 123.9(8) . .
C72 C71 C61 117.4(8) . .
C70 C71 C61 118.7(8) . .
C81 C82 C65 122.3(8) . .
C82 C81 C80 120.5(7) . .
C66 C67 C68 123.3(8) . .
C72 C73 C74 121.3(9) . .
C67 C66 C65 120.3(7) . .
C79 C78 C77 122.9(8) . .
C73 C72 C71 123.2(9) . .
C77 C76 C75 119.8(8) . .
C76 C75 C74 122.2(8) . .

loop_
_geom_bond_atom_site_label_1
_geom_bond_atom_site_label_2
_geom_bond_distance
_geom_bond_site_symmetry_2
Ir1 N1 2.106(6) .
Ir1 N2 2.113(5) .
Ir1 N7 2.118(5) .
Ir1 C35 2.154(7) .
Ir1 C37 2.155(8) .
Ir1 C36 2.157(8) .
Ir1 C39 2.173(7) .
Ir1 C38 2.199(8) .
Ir2 N5 2.095(5) .
Ir2 N4 2.114(6) .
Ir2 N8 2.124(5) 3_575
Ir2 C45 2.154(7) .
Ir2 C48 2.165(8) .
Ir2 C47 2.165(8) .
Ir2 C49 2.181(8) .
Ir2 C46 2.197(7) .
N1 C5 1.337(9) .
N1 C1 1.367(9) .
N2 C10 1.323(8) .
N2 C6 1.348(8) .
N3 C11 1.315(8) .
N3 C14 1.345(8) .
N4 C15 1.348(9) .
N4 C19 1.363(8) .
N5 C24 1.316(8) .
N5 C20 1.377(8) .
N6 C12 1.328(8) .
N6 C13 1.344(8) .
N7 C29 1.323(9) .
N7 C25 1.350(8) .
N8 C30 1.341(8) .
N8 C34 1.352(9) .
N8 Ir2 2.124(5) 3_575
O1 S1 1.414(8) .
O2 S1 1.437(9) .
O3 S1 1.420(9) .
S1 C55 1.776(13) .
F1 C55 1.276(12) .
F2 C55 1.317(15) .
F3 C55 1.293(17) .
C1 C2 1.392(10) .
C2 C3 1.360(10) .
C3 C4 1.409(9) .
C4 C5 1.395(10) .
C4 C12 1.457(9) .
C5 C6 1.449(9) .
C6 C7 1.384(9) .
C7 C8 1.402(9) .
C7 C11 1.471(9) .
C8 C9 1.371(10) .
C9 C10 1.373(10) .
C11 C12 1.403(9) .
C13 C14 1.427(9) .
C13 C21 1.453(9) .
C14 C18 1.449(9) .
C15 C16 1.381(10) .
C16 C17 1.376(10) .
C17 C18 1.399(9) .
C18 C19 1.386(9) .
C19 C20 1.414(9) .
C20 C21 1.403(9) .
C21 C22 1.390(9) .
C22 C23 1.381(10) .
C23 C24 1.419(10) .
C25 C26 1.401(10) .
C26 C27 1.391(10) .
C27 C28 1.386(10) .
C27 C32 1.462(9) .
C28 C29 1.382(10) .
C30 C31 1.389(10) .
C31 C32 1.397(10) .
C32 C33 1.383(9) .
C33 C34 1.371(9) .
C35 C36 1.419(11) .
C35 C39 1.442(11) .
C35 C40 1.509(10) .
C36 C37 1.428(12) .
C36 C41 1.474(12) .
C37 C38 1.463(12) .
C37 C42 1.523(11) .
C38 C39 1.429(10) .
C38 C43 1.500(12) .
C39 C44 1.479(11) .
C45 C49 1.408(11) .
C45 C46 1.463(12) .
C45 C50 1.490(11) .
C46 C47 1.422(12) .
C46 C51 1.501(11) .
C47 C48 1.424(11) .
C47 C52 1.501(12) .
C48 C49 1.439(11) .
C48 C53 1.522(11) .
C49 C54 1.479(11) .
S2 O5 1.408(15) .
S2 O6 1.409(16) .
S2 O4 1.427(14) .
S2 C56 1.68(4) .
C56 F6 1.316(19) .
C56 F4 1.36(4) .
C56 F5 1.45(4) .
S2' O6' 1.417(15) .
S2' O5' 1.420(16) .
S2' O4' 1.451(15) .
S2' C56' 1.66(3) .
C56' F4' 1.319(19) .
C56' F6' 1.36(2) .
C56' F5' 1.371(19) .
S3 O8' 1.340(13) .
S3 O7 1.35(3) .
S3 O7' 1.44(2) .
S3 O8 1.446(15) .
S3 O9 1.448(13) .
S3 O9' 1.480(12) .
S3 C57 1.63(3) .
S3 C57' 1.83(4) .
C57 F9 1.340(19) .
C57 F7 1.341(19) .
C57 F8 1.364(19) .
C57' F8' 1.33(3) .
C57' F9' 1.351(19) .
C57' F7' 1.40(4) .
C59 C64 1.410(10) .
C59 C65 1.425(10) .
C59 C60 1.425(10) .
C65 C82 1.405(11) .
C65 C66 1.417(11) .
C60 C61 1.412(10) .
C60 C68 1.429(10) .
C61 C62 1.420(10) .
C61 C71 1.422(10) .
C63 C62 1.407(10) .
C63 C64 1.416(10) .
C63 C77 1.423(10) .
C69 C70 1.355(12) .
C69 C68 1.426(11) .
C64 C80 1.414(10) .
C74 C75 1.408(12) .
C74 C73 1.408(12) .
C74 C62 1.445(11) .
C70 C71 1.400(11) .
C68 C67 1.421(11) .
C80 C81 1.385(11) .
C80 C79 1.403(11) .
C79 C78 1.329(12) .
C77 C76 1.368(12) .
C77 C78 1.438(12) .
C71 C72 1.395(11) .
C82 C81 1.370(11) .
C67 C66 1.347(11) .
C73 C72 1.363(13) .
C76 C75 1.403(13) .
C83 O13 1.454(13) .
C84 O14 1.442(14) .

loop_
_geom_torsion_atom_site_label_1
_geom_torsion_atom_site_label_2
_geom_torsion_atom_site_label_3
_geom_torsion_atom_site_label_4
_geom_torsion
_geom_torsion_site_symmetry_1
C5 N1 C1 C2 0.6(10) .
Ir1 N1 C1 C2 176.2(5) .
N1 C1 C2 C3 -2.3(12) .
C1 C2 C3 C4 2.0(12) .
C2 C3 C4 C5 0.0(10) .
C2 C3 C4 C12 -177.1(7) .
C1 N1 C5 C4 1.5(10) .
Ir1 N1 C5 C4 -174.5(5) .
C1 N1 C5 C6 -179.6(6) .
Ir1 N1 C5 C6 4.4(7) .
C3 C4 C5 N1 -1.8(10) .
C12 C4 C5 N1 175.5(6) .
C3 C4 C5 C6 179.4(6) .
C12 C4 C5 C6 -3.3(9) .
C10 N2 C6 C7 -2.4(9) .
Ir1 N2 C6 C7 172.8(5) .
C10 N2 C6 C5 176.3(6) .
Ir1 N2 C6 C5 -8.5(7) .
N1 C5 C6 N2 2.8(8) .
C4 C5 C6 N2 -178.3(6) .
N1 C5 C6 C7 -178.5(6) .
C4 C5 C6 C7 0.4(9) .
N2 C6 C7 C8 -0.1(9) .
C5 C6 C7 C8 -178.7(6) .
N2 C6 C7 C11 -178.4(6) .
C5 C6 C7 C11 3.0(9) .
C6 C7 C8 C9 1.2(10) .
C11 C7 C8 C9 179.3(6) .
C7 C8 C9 C10 0.3(11) .
C6 N2 C10 C9 4.1(10) .
Ir1 N2 C10 C9 -170.5(5) .
C8 C9 C10 N2 -3.1(12) .
C14 N3 C11 C12 -0.4(9) .
C14 N3 C11 C7 -178.3(5) .
C6 C7 C11 N3 174.4(6) .
C8 C7 C11 N3 -3.7(9) .
C6 C7 C11 C12 -3.5(9) .
C8 C7 C11 C12 178.4(6) .
C13 N6 C12 C11 -1.7(9) .
C13 N6 C12 C4 177.4(5) .
N3 C11 C12 N6 1.8(10) .
C7 C11 C12 N6 179.6(6) .
N3 C11 C12 C4 -177.2(6) .
C7 C11 C12 C4 0.5(9) .
C5 C4 C12 N6 -176.3(6) .
C3 C4 C12 N6 0.8(10) .
C5 C4 C12 C11 2.8(9) .
C3 C4 C12 C11 179.9(6) .
C12 N6 C13 C14 0.4(9) .
C12 N6 C13 C21 -177.0(6) .
C11 N3 C14 C13 -0.9(9) .
C11 N3 C14 C18 177.8(6) .
N6 C13 C14 N3 1.0(9) .
C21 C13 C14 N3 178.4(6) .
N6 C13 C14 C18 -177.7(6) .
C21 C13 C14 C18 -0.3(9) .
C19 N4 C15 C16 1.0(10) .
Ir2 N4 C15 C16 178.6(5) .
N4 C15 C16 C17 -2.5(11) .
C15 C16 C17 C18 2.3(11) .
C16 C17 C18 C19 -0.5(10) .
C16 C17 C18 C14 179.5(6) .
N3 C14 C18 C19 -175.5(6) .
C13 C14 C18 C19 3.1(9) .
N3 C14 C18 C17 4.4(10) .
C13 C14 C18 C17 -177.0(6) .
C15 N4 C19 C18 0.8(9) .
Ir2 N4 C19 C18 -177.1(5) .
C15 N4 C19 C20 -178.1(6) .
Ir2 N4 C19 C20 4.1(7) .
C17 C18 C19 N4 -1.0(9) .
C14 C18 C19 N4 179.0(6) .
C17 C18 C19 C20 177.8(6) .
C14 C18 C19 C20 -2.2(9) .
C24 N5 C20 C21 -1.0(9) .
Ir2 N5 C20 C21 178.5(5) .
C24 N5 C20 C19 176.0(6) .
Ir2 N5 C20 C19 -4.5(7) .
N4 C19 C20 N5 0.3(8) .
C18 C19 C20 N5 -178.6(6) .
N4 C19 C20 C21 177.2(6) .
C18 C19 C20 C21 -1.6(10) .
N5 C20 C21 C22 0.4(10) .
C19 C20 C21 C22 -176.4(6) .
N5 C20 C21 C13 -178.7(6) .
C19 C20 C21 C13 4.5(9) .
N6 C13 C21 C22 -5.1(10) .
C14 C13 C21 C22 177.4(6) .
N6 C13 C21 C20 174.0(6) .
C14 C13 C21 C20 -3.5(9) .
C20 C21 C22 C23 0.6(10) .
C13 C21 C22 C23 179.7(7) .
C21 C22 C23 C24 -1.1(11) .
C20 N5 C24 C23 0.5(10) .
Ir2 N5 C24 C23 -178.9(5) .
C22 C23 C24 N5 0.5(11) .
C29 N7 C25 C26 -4.9(10) .
Ir1 N7 C25 C26 177.3(5) .
N7 C25 C26 C27 0.8(11) .
C25 C26 C27 C28 5.0(11) .
C25 C26 C27 C32 -170.5(7) .
C26 C27 C28 C29 -6.6(11) .
C32 C27 C28 C29 168.8(7) .
C25 N7 C29 C28 3.3(11) .
Ir1 N7 C29 C28 -178.9(6) .
C27 C28 C29 N7 2.6(13) .
C34 N8 C30 C31 -4.1(10) .
Ir2 N8 C30 C31 -179.5(5) 3_575
N8 C30 C31 C32 -0.1(11) .
C30 C31 C32 C33 4.0(10) .
C30 C31 C32 C27 -173.4(6) .
C28 C27 C32 C33 162.1(8) .
C26 C27 C32 C33 -22.7(11) .
C28 C27 C32 C31 -20.7(10) .
C26 C27 C32 C31 154.5(7) .
C31 C32 C33 C34 -3.6(11) .
C27 C32 C33 C34 173.6(7) .
C30 N8 C34 C33 4.5(11) .
Ir2 N8 C34 C33 179.9(6) 3_575
C32 C33 C34 N8 -0.6(12) .
C39 C35 C36 C37 -0.5(9) .
C40 C35 C36 C37 -176.7(7) .
Ir1 C35 C36 C37 60.9(6) .
C39 C35 C36 C41 176.3(8) .
C40 C35 C36 C41 0.1(13) .
Ir1 C35 C36 C41 -122.4(9) .
C39 C35 C36 Ir1 -61.3(5) .
C40 C35 C36 Ir1 122.5(7) .
C35 C36 C37 C38 2.2(9) .
C41 C36 C37 C38 -174.8(8) .
Ir1 C36 C37 C38 63.1(5) .
C35 C36 C37 C42 173.2(8) .
C41 C36 C37 C42 -3.8(14) .
Ir1 C36 C37 C42 -125.9(9) .
C35 C36 C37 Ir1 -60.9(5) .
C41 C36 C37 Ir1 122.1(8) .
C36 C37 C38 C39 -3.0(9) .
C42 C37 C38 C39 -174.7(8) .
Ir1 C37 C38 C39 59.2(5) .
C36 C37 C38 C43 177.0(8) .
C42 C37 C38 C43 5.3(13) .
Ir1 C37 C38 C43 -120.8(9) .
C36 C37 C38 Ir1 -62.2(5) .
C42 C37 C38 Ir1 126.1(8) .
C37 C38 C39 C35 2.7(8) .
C43 C38 C39 C35 -177.3(8) .
Ir1 C38 C39 C35 61.2(5) .
C37 C38 C39 C44 175.4(7) .
C43 C38 C39 C44 -4.6(13) .
Ir1 C38 C39 C44 -126.1(8) .
C37 C38 C39 Ir1 -58.5(5) .
C43 C38 C39 Ir1 121.5(9) .
C36 C35 C39 C38 -1.4(8) .
C40 C35 C39 C38 174.7(7) .
Ir1 C35 C39 C38 -62.6(5) .
C36 C35 C39 C44 -173.9(8) .
C40 C35 C39 C44 2.2(12) .
Ir1 C35 C39 C44 125.0(8) .
C36 C35 C39 Ir1 61.1(5) .
C40 C35 C39 Ir1 -122.8(7) .
C49 C45 C46 C47 -5.4(9) .
C50 C45 C46 C47 -177.2(8) .
Ir2 C45 C46 C47 58.9(6) .
C49 C45 C46 C51 170.7(8) .
C50 C45 C46 C51 -1.0(14) .
Ir2 C45 C46 C51 -125.0(9) .
C49 C45 C46 Ir2 -64.3(5) .
C50 C45 C46 Ir2 124.0(9) .
C45 C46 C47 C48 3.8(9) .
C51 C46 C47 C48 -172.3(8) .
Ir2 C46 C47 C48 62.0(5) .
C45 C46 C47 C52 177.8(8) .
C51 C46 C47 C52 1.7(14) .
Ir2 C46 C47 C52 -123.9(8) .
C45 C46 C47 Ir2 -58.3(6) .
C51 C46 C47 Ir2 125.6(9) .
C46 C47 C48 C49 -0.7(9) .
C52 C47 C48 C49 -174.8(7) .
Ir2 C47 C48 C49 62.2(5) .
C46 C47 C48 C53 175.4(8) .
C52 C47 C48 C53 1.3(13) .
Ir2 C47 C48 C53 -121.7(8) .
C46 C47 C48 Ir2 -62.9(6) .
C52 C47 C48 Ir2 123.0(8) .
C46 C45 C49 C48 5.0(9) .
C50 C45 C49 C48 176.2(9) .
Ir2 C45 C49 C48 -59.2(5) .
C46 C45 C49 C54 -173.0(7) .
C50 C45 C49 C54 -1.8(14) .
Ir2 C45 C49 C54 122.8(8) .
C46 C45 C49 Ir2 64.2(5) .
C50 C45 C49 Ir2 -124.6(10) .
C47 C48 C49 C45 -2.7(9) .
C53 C48 C49 C45 -178.7(8) .
Ir2 C48 C49 C45 59.2(6) .
C47 C48 C49 C54 175.2(7) .
C53 C48 C49 C54 -0.8(13) .
Ir2 C48 C49 C54 -122.9(8) .
C47 C48 C49 Ir2 -61.9(5) .
C53 C48 C49 Ir2 122.1(8) .
O1 S1 C55 F1 56.3(14) .
O3 S1 C55 F1 -63.3(14) .
O2 S1 C55 F1 177.0(13) .
O1 S1 C55 F3 -63.5(11) .
O3 S1 C55 F3 176.9(11) .
O2 S1 C55 F3 57.3(12) .
O1 S1 C55 F2 177.7(11) .
O3 S1 C55 F2 58.1(12) .
O2 S1 C55 F2 -61.6(13) .
O5 S2 C56 F6 -152(3) .
O6 S2 C56 F6 -34(3) .
O4 S2 C56 F6 80(3) .
O5 S2 C56 F4 91(3) .
O6 S2 C56 F4 -151(3) .
O4 S2 C56 F4 -37(3) .
O5 S2 C56 F5 -48(3) .
O6 S2 C56 F5 70(3) .
O4 S2 C56 F5 -176(2) .
O6' S2' C56' F4' -74(3) .
O5' S2' C56' F4' 158(3) .
O4' S2' C56' F4' 50(3) .
O6' S2' C56' F6' 165(2) .
O5' S2' C56' F6' 36(2) .
O4' S2' C56' F6' -71(2) .
O6' S2' C56' F5' 53(3) .
O5' S2' C56' F5' -75(2) .
O4' S2' C56' F5' 178(2) .
O7 S3 C57 F9 -59(2) .
O8 S3 C57 F9 64(2) .
O9 S3 C57 F9 -180(2) .
O7 S3 C57 F7 173(2) .
O8 S3 C57 F7 -64(2) .
O9 S3 C57 F7 52(2) .
O7 S3 C57 F8 55(2) .
O8 S3 C57 F8 178(2) .
O9 S3 C57 F8 -66(2) .
O8' S3 C57' F8' -177(3) .
O7' S3 C57' F8' -48(3) .
O9' S3 C57' F8' 60(3) .
O8' S3 C57' F9' -63(3) .
O7' S3 C57' F9' 66(2) .
O9' S3 C57' F9' 174(2) .
O8' S3 C57' F7' 59(3) .
O7' S3 C57' F7' -172(2) .
O9' S3 C57' F7' -64(2) .
C64 C59 C65 C82 0.1(10) .
C60 C59 C65 C82 -179.2(6) .
C64 C59 C65 C66 179.2(6) .
C60 C59 C65 C66 -0.1(10) .
C64 C59 C60 C61 0.4(10) .
C65 C59 C60 C61 179.7(6) .
C64 C59 C60 C68 -179.2(6) .
C65 C59 C60 C68 0.1(10) .
C59 C60 C61 C62 -0.9(10) .
C68 C60 C61 C62 178.7(6) .
C59 C60 C61 C71 179.5(6) .
C68 C60 C61 C71 -0.9(10) .
C65 C59 C64 C80 1.0(10) .
C60 C59 C64 C80 -179.7(6) .
C65 C59 C64 C63 179.6(6) .
C60 C59 C64 C63 -1.1(10) .
C62 C63 C64 C59 2.3(10) .
C77 C63 C64 C59 -178.8(6) .
C62 C63 C64 C80 -179.2(6) .
C77 C63 C64 C80 -0.2(10) .
C68 C69 C70 C71 -0.7(13) .
C70 C69 C68 C67 -178.2(8) .
C70 C69 C68 C60 -0.9(11) .
C61 C60 C68 C67 179.2(6) .
C59 C60 C68 C67 -1.2(10) .
C61 C60 C68 C69 1.7(10) .
C59 C60 C68 C69 -178.7(6) .
C59 C64 C80 C81 -0.9(10) .
C63 C64 C80 C81 -179.5(7) .
C59 C64 C80 C79 178.9(6) .
C63 C64 C80 C79 0.3(10) .
C64 C63 C62 C61 -2.8(10) .
C77 C63 C62 C61 178.3(7) .
C64 C63 C62 C74 178.2(6) .
C77 C63 C62 C74 -0.7(10) .
C60 C61 C62 C63 2.1(10) .
C71 C61 C62 C63 -178.3(7) .
C60 C61 C62 C74 -178.9(6) .
C71 C61 C62 C74 0.7(10) .
C75 C74 C62 C63 -1.4(11) .
C73 C74 C62 C63 179.2(7) .
C75 C74 C62 C61 179.6(7) .
C73 C74 C62 C61 0.2(11) .
C81 C80 C79 C78 179.2(8) .
C64 C80 C79 C78 -0.6(12) .
C62 C63 C77 C76 1.2(12) .
C64 C63 C77 C76 -177.7(7) .
C62 C63 C77 C78 179.3(7) .
C64 C63 C77 C78 0.4(10) .
C69 C70 C71 C72 -177.7(8) .
C69 C70 C71 C61 1.6(12) .
C60 C61 C71 C72 178.6(7) .
C62 C61 C71 C72 -1.0(11) .
C60 C61 C71 C70 -0.8(11) .
C62 C61 C71 C70 179.7(7) .
C66 C65 C82 C81 179.5(7) .
C59 C65 C82 C81 -1.4(11) .
C65 C82 C81 C80 1.6(12) .
C79 C80 C81 C82 179.9(7) .
C64 C80 C81 C82 -0.3(11) .
C69 C68 C67 C66 179.8(7) .
C60 C68 C67 C66 2.5(11) .
C75 C74 C73 C72 179.9(9) .
C62 C74 C73 C72 -0.8(13) .
C68 C67 C66 C65 -2.6(12) .
C82 C65 C66 C67 -179.6(7) .
C59 C65 C66 C67 1.3(10) .
C80 C79 C78 C77 0.9(13) .
C76 C77 C78 C79 177.4(8) .
C63 C77 C78 C79 -0.7(12) .
C74 C73 C72 C71 0.4(14) .
C70 C71 C72 C73 179.8(9) .
C61 C71 C72 C73 0.5(13) .
C63 C77 C76 C75 0.6(13) .
C78 C77 C76 C75 -177.4(8) .
C77 C76 C75 C74 -2.9(15) .
C73 C74 C75 C76 -177.4(9) .
C62 C74 C75 C76 3.2(14) .

loop_
_platon_squeeze_void_nr
_platon_squeeze_void_average_x
_platon_squeeze_void_average_y
_platon_squeeze_void_average_z
_platon_squeeze_void_volume
_platon_squeeze_void_count_electrons
_platon_squeeze_void_content
1 0.552 -0.007 0.221 9 1 ' '
2 1.000 0.000 0.500 837 253 ' '
3 0.448 0.007 0.779 9 1 ' '
4 0.466 0.046 0.225 6 1 ' '
5 1.000 0.500 0.000 836 253 ' '
6 0.474 0.458 0.724 8 1 ' '
7 0.448 0.493 0.279 9 1 ' '
8 0.560 0.512 0.721 8 1 ' '
9 0.534 0.546 0.275 7 1 ' '
10 0.534 0.953 0.775 6 1 ' '
